data_9015246
loop_
_publ_author_name
'Danisi, R. M.'
'Armbruster, T.'
'Lazic, B.'

_publ_section_title
;
 In situ dehydration behavior of zeolite-like cavansite: A single-crystal X-ray study
 Note: T = 350 C
;
_journal_name_full 'American Mineralogist'
_journal_page_first 1874
_journal_page_last 1880
_journal_paper_doi 10.2138/am.2012.4228
_journal_volume 97
_journal_year 2012
_chemical_compound_source 'Wagholi quarry, Poona district, India'
_chemical_formula_sum 'Ca O12.18 Si4 V'
_chemical_name_mineral Cavansite
_space_group_IT_number 62
_symmetry_space_group_name_Hall '-P 2ac 2n'
_symmetry_space_group_name_H-M 'P n m a'
_cell_angle_alpha 90
_cell_angle_beta 90
_cell_angle_gamma 90
_cell_length_a 9.39
_cell_length_b 13.11
_cell_length_c 9.39
_cell_formula_units_Z 4
_cell_volume 1155.936
_database_code_amcsd 0019721
_exptl_crystal_density_diffrn 2.288
_cod_original_formula_sum 'V Ca Si4 O12.18'
_cod_database_code 9015246

loop_
_space_group_symop_operation_xyz
x,y,z
x,1/2-y,z
-x,1/2+y,-z
1/2-x,1/2+y,1/2+z
1/2+x,1/2-y,1/2-z
1/2+x,y,1/2-z
1/2-x,-y,1/2+z
-x,-y,-z

loop_
_atom_site_aniso_label
_atom_site_aniso_U_11
_atom_site_aniso_U_22
_atom_site_aniso_U_33
_atom_site_aniso_U_12
_atom_site_aniso_U_13
_atom_site_aniso_U_23
V 0.03080 0.03170 0.03430 0.00000 0.00630 0.00000
Ca 0.03580 0.03570 0.04050 0.00000 -0.00300 0.00000
Si1 0.02110 0.03000 0.02550 0.00000 -0.00210 0.00240
Si2 0.02410 0.02930 0.01950 0.00080 0.00410 0.00150
O1 0.03000 0.03300 0.04900 0.00000 0.00200 0.00100
O2 0.04800 0.03200 0.03300 0.00600 0.01600 0.00400
O3 0.03400 0.05400 0.02200 -0.00200 -0.00300 0.00700
O4 0.02300 0.03500 0.03500 0.00000 0.00300 0.00300
O5 0.03100 0.03800 0.02400 -0.00100 -0.00400 0.00800
O6 0.06700 0.06800 0.04800 0.00000 -0.01000 0.00000

loop_
_atom_site_label
_atom_site_fract_x
_atom_site_fract_y
_atom_site_fract_z
_atom_site_occupancy
_atom_site_U_iso_or_equiv
V 0.03740 0.25000 0.09930 1.00000 0.03230
Ca -0.38840 0.75000 -0.07150 1.00000 0.03730
Si1 -0.19680 0.52399 -0.07810 1.00000 0.02560
Si2 -0.08330 0.46265 0.20730 1.00000 0.02430
O1 -0.19210 0.64610 -0.07060 1.00000 0.03730
O2 -0.04850 0.34610 0.23740 1.00000 0.03780
O3 -0.19460 0.47390 0.07770 1.00000 0.03660
O4 -0.06310 0.47840 -0.16660 1.00000 0.03090
O5 -0.34340 0.48730 -0.15240 1.00000 0.03100
O6 -0.05680 0.25000 -0.03730 1.00000 0.06100
O7 -0.51700 0.78000 0.13400 0.25000 0.12900
O7B -0.41500 0.78200 0.18100 0.22000 0.12900
O8 -0.59000 0.75000 0.01800 0.24000 0.12900

loop_
_cod_related_entry_id
_cod_related_entry_database
_cod_related_entry_code
1 AMCSD 0019721
